data_7054790
loop_
_publ_author_name
'Bal-Demirci, T\"ulay'
'Congur, Gulsah'
'Erdem, Arzum'
'Erdem-Kuruca, Serap'
'\"Ozdemir, Nam\?ik'
'Akg\"un-Dar, Kadriye'
'Varol, Ba\,sak'
'\"Ulk\"useven, Bahri'

_publ_section_title
;
 Iron(iii) and nickel(ii) complexes as potential anticancer agents:
 synthesis, physicochemical and structural properties, cytotoxic activity
 and DNA interactions
;
_journal_issue 7
_journal_name_full 'New J. Chem.'
_journal_page_first 5643
_journal_paper_doi 10.1039/C5NJ00594A
_journal_volume 39
_journal_year 2015
_chemical_formula_moiety 'C17 H17 Cl Fe N3 O5 S'
_chemical_formula_sum 'C17 H17 Cl Fe N3 O5 S'
_chemical_formula_weight 466.69
_chemical_name_systematic
;
 ?
;
_space_group_crystal_system monoclinic
_space_group_IT_number 14
_space_group_name_Hall '-P 2ybc'
_space_group_name_H-M_alt 'P 1 21/c 1'
_symmetry_space_group_name_Hall '-P 2ybc'
_symmetry_space_group_name_H-M 'P 1 21/c 1'
_atom_sites_solution_hydrogens mixed
_audit_creation_method SHELXL-2014
_audit_update_record
;
2015-04-16 deposited with the CCDC.
2015-05-06 downloaded from the CCDC.
;
_cell_angle_alpha 90
_cell_angle_beta 101.655(5)
_cell_angle_gamma 90
_cell_formula_units_Z 4
_cell_length_a 12.9857(8)
_cell_length_b 7.8019(4)
_cell_length_c 19.1976(12)
_cell_measurement_reflns_used 8456
_cell_measurement_temperature 296
_cell_measurement_theta_max 27.77
_cell_measurement_theta_min 1.60
_cell_volume 1904.9(2)
_computing_cell_refinement X-AREA
_computing_data_collection 'X-AREA (Stoe & Cie, 2002)'
_computing_data_reduction 'X-RED32 (Stoe & Cie, 2002)'
_computing_molecular_graphics 'Ortep-3 for Windows (Farrugia, 1997)'
_computing_publication_material 'WinGX (Farrugia, 2012) and PLATON (Spek, 2009)'
_computing_structure_refinement 'SHELXL-2014 (Sheldrick, 2008)'
_computing_structure_solution 'SHELXS-2013 (Sheldrick, 2008)'
_diffrn_ambient_temperature 296
_diffrn_detector_area_resol_mean 6.67
_diffrn_measured_fraction_theta_full 1.000
_diffrn_measured_fraction_theta_max 1.000
_diffrn_measurement_device_type 'STOE IPDS 2'
_diffrn_measurement_method '\w scans'
_diffrn_radiation_collimation '0.5 mm diameter, multiple pinhole'
_diffrn_radiation_monochromator 'plane graphite'
_diffrn_radiation_type MoK\a
_diffrn_radiation_wavelength 0.71073
_diffrn_reflns_av_R_equivalents 0.1153
_diffrn_reflns_av_unetI/netI 0.1352
_diffrn_reflns_laue_measured_fraction_full 1.000
_diffrn_reflns_laue_measured_fraction_max 1.000
_diffrn_reflns_limit_h_max 16
_diffrn_reflns_limit_h_min -16
_diffrn_reflns_limit_k_max 9
_diffrn_reflns_limit_k_min -9
_diffrn_reflns_limit_l_max 23
_diffrn_reflns_limit_l_min -23
_diffrn_reflns_number 13160
_diffrn_reflns_point_group_measured_fraction_full 1.000
_diffrn_reflns_point_group_measured_fraction_max 1.000
_diffrn_reflns_theta_full 25.242
_diffrn_reflns_theta_max 25.996
_diffrn_reflns_theta_min 1.601
_diffrn_source 'sealed X-ray tube, 12 x 0.4 mm long-fine focus'
_exptl_absorpt_coefficient_mu 1.077
_exptl_absorpt_correction_T_max 0.9553
_exptl_absorpt_correction_T_min 0.8081
_exptl_absorpt_correction_type integration
_exptl_absorpt_process_details 'X-RED32 (Stoe & Cie, 2002)'
_exptl_crystal_colour black
_exptl_crystal_density_diffrn 1.627
_exptl_crystal_description prism
_exptl_crystal_F_000 956
_exptl_crystal_size_max 0.300
_exptl_crystal_size_mid 0.153
_exptl_crystal_size_min 0.040
_refine_diff_density_max 0.627
_refine_diff_density_min -0.272
_refine_diff_density_rms 0.079
_refine_ls_extinction_method none
_refine_ls_goodness_of_fit_ref 0.875
_refine_ls_hydrogen_treatment mixed
_refine_ls_matrix_type full
_refine_ls_number_parameters 262
_refine_ls_number_reflns 3751
_refine_ls_number_restraints 5
_refine_ls_restrained_S_all 0.876
_refine_ls_R_factor_all 0.1523
_refine_ls_R_factor_gt 0.0598
_refine_ls_shift/su_max 0.001
_refine_ls_shift/su_mean 0.000
_refine_ls_structure_factor_coef Fsqd
_refine_ls_weighting_details 'w=1/[\s^2^(Fo^2^)+(0.0399P)^2^] where P=(Fo^2^+2Fc^2^)/3'
_refine_ls_weighting_scheme calc
_refine_ls_wR_factor_gt 0.1075
_refine_ls_wR_factor_ref 0.1277
_reflns_Friedel_coverage 0.000
_reflns_number_gt 1643
_reflns_number_total 3751
_reflns_threshold_expression 'I > 2\s(I)'
_cod_data_source_file c5nj00594a2.cif
_cod_data_source_block namikoz45
_cod_depositor_comments 'Adding full bibliography for 7054790.cif.'
_cod_database_code 7054790
_shelx_space_group_comment
;
The symmetry employed for this shelxl refinement is uniquely defined
by the following loop, which should always be used as a source of
symmetry information in preference to the above space-group names.
They are only intended as comments.
;
_shelx_estimated_absorpt_t_min 0.738
_shelx_estimated_absorpt_t_max 0.958

loop_
_space_group_symop_operation_xyz
'x, y, z'
'-x, y+1/2, -z+1/2'
'-x, -y, -z'
'x, -y-1/2, z-1/2'

loop_
_atom_site_label
_atom_site_type_symbol
_atom_site_fract_x
_atom_site_fract_y
_atom_site_fract_z
_atom_site_U_iso_or_equiv
_atom_site_adp_type
_atom_site_occupancy
_atom_site_site_symmetry_order
_atom_site_calc_flag
_atom_site_refinement_flags_posn
_atom_site_refinement_flags_adp
Fe1 Fe 0.72522(6) 0.40749(12) 0.55834(4) 0.0527(3) Uani 1 1 d . .
Cl1 Cl 0.81609(13) 0.1731(2) 0.59416(8) 0.0716(5) Uani 1 1 d . .
S1 S 0.61854(15) 0.2799(3) 0.32000(9) 0.0863(7) Uani 1 1 d . .
O1 O 0.6015(3) 0.3929(6) 0.59865(17) 0.0558(10) Uani 1 1 d D .
O2 O 0.2963(4) 0.1418(8) 0.6533(3) 0.0937(16) Uani 1 1 d . .
H2A H 0.3253 0.1696 0.6937 0.141 Uiso 1 1 calc R U
O3 O 0.7908(3) 0.5872(6) 0.61541(18) 0.0604(11) Uani 1 1 d . .
O4 O 0.8763(3) 0.7552(6) 0.7306(2) 0.0658(12) Uani 1 1 d D .
O5W O 0.6505(4) 0.6794(9) 0.7080(3) 0.1044(18) Uani 1 1 d D .
N1 N 0.6302(4) 0.3394(7) 0.4613(2) 0.0552(13) Uani 1 1 d . .
N2 N 0.7657(4) 0.4431(7) 0.4101(2) 0.0674(16) Uani 1 1 d . .
N3 N 0.7989(4) 0.5025(7) 0.4797(2) 0.0581(14) Uani 1 1 d . .
C1 C 0.5159(4) 0.3004(8) 0.5793(3) 0.0490(15) Uani 1 1 d . .
C2 C 0.4533(4) 0.2685(8) 0.6284(3) 0.0549(16) Uani 1 1 d . .
H2 H 0.4735 0.3086 0.6748 0.066 Uiso 1 1 calc R U
C3 C 0.3598(5) 0.1760(9) 0.6082(3) 0.0627(18) Uani 1 1 d . .
C4 C 0.3277(5) 0.1173(9) 0.5389(3) 0.0664(18) Uani 1 1 d . .
H4 H 0.2654 0.0558 0.5260 0.080 Uiso 1 1 calc R U
C5 C 0.3862(5) 0.1491(8) 0.4912(3) 0.0609(18) Uani 1 1 d . .
H5 H 0.3631 0.1105 0.4448 0.073 Uiso 1 1 calc R U
C6 C 0.4815(4) 0.2389(8) 0.5082(3) 0.0516(15) Uani 1 1 d . .
C7 C 0.5381(5) 0.2649(8) 0.4537(3) 0.0571(17) Uani 1 1 d . .
H7 H 0.5076 0.2258 0.4085 0.069 Uiso 1 1 calc R U
C8 C 0.6773(5) 0.3595(9) 0.4026(3) 0.0593(18) Uani 1 1 d . .
C9 C 0.8771(5) 0.6066(10) 0.4872(3) 0.0673(18) Uani 1 1 d . .
H9 H 0.9059 0.6288 0.4476 0.081 Uiso 1 1 calc R U
C10 C 0.9233(5) 0.6919(9) 0.5533(3) 0.0601(17) Uani 1 1 d . .
C11 C 1.0114(5) 0.7960(10) 0.5553(4) 0.0716(19) Uani 1 1 d . .
H11 H 1.0393 0.8085 0.5146 0.086 Uiso 1 1 calc R U
C12 C 1.0568(5) 0.8788(10) 0.6156(4) 0.077(2) Uani 1 1 d . .
H12 H 1.1171 0.9440 0.6167 0.092 Uiso 1 1 calc R U
C13 C 1.0133(5) 0.8666(9) 0.6758(4) 0.071(2) Uani 1 1 d . .
H13 H 1.0447 0.9248 0.7170 0.085 Uiso 1 1 calc R U
C14 C 0.9257(5) 0.7709(8) 0.6757(3) 0.0544(16) Uani 1 1 d . .
C15 C 0.8779(5) 0.6800(9) 0.6135(3) 0.0575(16) Uani 1 1 d . .
C16 C 0.7069(6) 0.3452(15) 0.2660(3) 0.125(4) Uani 1 1 d . .
H16A H 0.6833 0.4514 0.2430 0.187 Uiso 1 1 calc R U
H16B H 0.7098 0.2590 0.2308 0.187 Uiso 1 1 calc R U
H16C H 0.7757 0.3606 0.2951 0.187 Uiso 1 1 calc R U
C17 C 0.9212(5) 0.8388(11) 0.7960(3) 0.089(2) Uani 1 1 d . .
H17A H 0.9890 0.7902 0.8150 0.133 Uiso 1 1 calc R U
H17B H 0.8760 0.8234 0.8294 0.133 Uiso 1 1 calc R U
H17C H 0.9287 0.9590 0.7874 0.133 Uiso 1 1 calc R U
H5A H 0.7137(19) 0.690(9) 0.702(3) 0.133 Uiso 1 1 d D U
H5B H 0.622(4) 0.595(8) 0.682(4) 0.133 Uiso 1 1 d D U

loop_
_atom_site_aniso_label
_atom_site_aniso_U_11
_atom_site_aniso_U_22
_atom_site_aniso_U_33
_atom_site_aniso_U_23
_atom_site_aniso_U_13
_atom_site_aniso_U_12
Fe1 0.0512(5) 0.0652(6) 0.0409(4) -0.0009(5) 0.0072(3) 0.0023(5)
Cl1 0.0665(10) 0.0766(13) 0.0665(10) 0.0051(9) 0.0011(8) 0.0131(9)
S1 0.0794(12) 0.1276(19) 0.0520(9) -0.0153(11) 0.0130(9) -0.0123(13)
O1 0.049(2) 0.072(3) 0.046(2) -0.003(2) 0.0088(17) -0.002(2)
O2 0.066(3) 0.130(5) 0.088(3) 0.003(3) 0.022(3) -0.012(3)
O3 0.059(2) 0.074(3) 0.050(2) -0.002(2) 0.0158(18) -0.008(3)
O4 0.054(2) 0.087(4) 0.055(2) -0.011(2) 0.008(2) -0.011(2)
O5W 0.074(3) 0.149(6) 0.092(4) -0.023(3) 0.021(3) -0.009(4)
N1 0.049(3) 0.074(4) 0.042(3) 0.004(2) 0.007(2) 0.010(3)
N2 0.071(4) 0.084(5) 0.047(3) 0.000(3) 0.012(3) 0.012(3)
N3 0.060(3) 0.072(4) 0.040(3) -0.005(3) 0.005(2) 0.001(3)
C1 0.045(3) 0.044(4) 0.058(4) 0.008(3) 0.010(3) 0.009(3)
C2 0.044(3) 0.070(5) 0.049(3) 0.000(3) 0.005(3) 0.009(3)
C3 0.047(4) 0.079(5) 0.066(4) 0.010(4) 0.022(3) 0.013(4)
C4 0.049(4) 0.075(5) 0.069(4) 0.000(4) -0.001(3) 0.000(4)
C5 0.056(4) 0.072(5) 0.052(3) -0.005(3) 0.005(3) 0.008(4)
C6 0.043(3) 0.057(4) 0.052(3) 0.001(3) 0.002(3) 0.005(3)
C7 0.062(4) 0.063(5) 0.043(3) -0.001(3) 0.001(3) 0.009(4)
C8 0.058(4) 0.084(6) 0.035(3) 0.005(3) 0.010(3) 0.015(4)
C9 0.066(4) 0.084(6) 0.057(4) 0.007(4) 0.023(3) 0.008(4)
C10 0.063(4) 0.066(5) 0.052(4) 0.002(3) 0.012(3) 0.005(4)
C11 0.071(4) 0.079(5) 0.071(4) 0.004(4) 0.030(4) -0.007(4)
C12 0.057(4) 0.086(6) 0.088(5) -0.008(4) 0.019(4) -0.010(4)
C13 0.060(4) 0.072(6) 0.077(5) -0.006(4) 0.004(4) 0.000(4)
C14 0.051(4) 0.055(4) 0.056(4) -0.001(3) 0.009(3) 0.004(4)
C15 0.056(4) 0.059(4) 0.058(4) 0.010(3) 0.011(3) 0.004(4)
C16 0.102(6) 0.229(12) 0.046(4) -0.021(5) 0.020(4) -0.034(6)
C17 0.078(5) 0.120(7) 0.062(4) -0.035(4) 0.000(4) -0.016(5)

loop_
_atom_type_symbol
_atom_type_description
_atom_type_scat_dispersion_real
_atom_type_scat_dispersion_imag
_atom_type_scat_source
C C 0.0033 0.0016 'International Tables Vol C Tables 4.2.6.8 and 6.1.1.4'
H H 0.0000 0.0000 'International Tables Vol C Tables 4.2.6.8 and 6.1.1.4'
Cl Cl 0.1484 0.1585 'International Tables Vol C Tables 4.2.6.8 and 6.1.1.4'
Fe Fe 0.3463 0.8444 'International Tables Vol C Tables 4.2.6.8 and 6.1.1.4'
N N 0.0061 0.0033 'International Tables Vol C Tables 4.2.6.8 and 6.1.1.4'
O O 0.0106 0.0060 'International Tables Vol C Tables 4.2.6.8 and 6.1.1.4'
S S 0.1246 0.1234 'International Tables Vol C Tables 4.2.6.8 and 6.1.1.4'

loop_
_geom_angle_atom_site_label_1
_geom_angle_atom_site_label_2
_geom_angle_atom_site_label_3
_geom_angle
O3 Fe1 O1 97.27(17)
O3 Fe1 N3 86.35(19)
O1 Fe1 N3 149.05(18)
O3 Fe1 N1 146.07(19)
O1 Fe1 N1 87.28(17)
N3 Fe1 N1 73.7(2)
O3 Fe1 Cl1 106.63(14)
O1 Fe1 Cl1 105.25(14)
N3 Fe1 Cl1 103.05(15)
N1 Fe1 Cl1 104.47(15)
C8 S1 C16 102.4(3)
C1 O1 Fe1 130.2(4)
C3 O2 H2A 109.5
C15 O3 Fe1 132.0(4)
C14 O4 C17 118.1(5)
H5A O5W H5B 108(3)
C7 N1 C8 120.0(5)
C7 N1 Fe1 125.0(4)
C8 N1 Fe1 114.6(4)
C8 N2 N3 111.4(5)
C9 N3 N2 113.6(5)
C9 N3 Fe1 127.8(4)
N2 N3 Fe1 118.5(4)
O1 C1 C2 119.0(5)
O1 C1 C6 122.6(5)
C2 C1 C6 118.4(6)
C1 C2 C3 120.0(6)
C1 C2 H2 120.0
C3 C2 H2 120.0
O2 C3 C4 116.7(6)
O2 C3 C2 122.6(6)
C4 C3 C2 120.7(6)
C5 C4 C3 119.9(6)
C5 C4 H4 120.1
C3 C4 H4 120.1
C4 C5 C6 122.3(6)
C4 C5 H5 118.9
C6 C5 H5 118.9
C5 C6 C7 117.9(5)
C5 C6 C1 118.7(5)
C7 C6 C1 123.3(6)
N1 C7 C6 125.7(5)
N1 C7 H7 117.2
C6 C7 H7 117.2
N2 C8 N1 119.2(5)
N2 C8 S1 119.7(4)
N1 C8 S1 121.1(5)
N3 C9 C10 124.4(6)
N3 C9 H9 117.8
C10 C9 H9 117.8
C11 C10 C15 119.7(6)
C11 C10 C9 118.8(6)
C15 C10 C9 121.4(6)
C12 C11 C10 120.9(6)
C12 C11 H11 119.6
C10 C11 H11 119.6
C11 C12 C13 120.0(7)
C11 C12 H12 120.0
C13 C12 H12 120.0
C14 C13 C12 121.1(6)
C14 C13 H13 119.5
C12 C13 H13 119.5
O4 C14 C13 125.4(6)
O4 C14 C15 114.6(5)
C13 C14 C15 120.0(6)
O3 C15 C10 123.6(6)
O3 C15 C14 118.1(5)
C10 C15 C14 118.3(6)
S1 C16 H16A 109.5
S1 C16 H16B 109.5
H16A C16 H16B 109.5
S1 C16 H16C 109.5
H16A C16 H16C 109.5
H16B C16 H16C 109.5
O4 C17 H17A 109.5
O4 C17 H17B 109.5
H17A C17 H17B 109.5
O4 C17 H17C 109.5
H17A C17 H17C 109.5
H17B C17 H17C 109.5

loop_
_geom_bond_atom_site_label_1
_geom_bond_atom_site_label_2
_geom_bond_distance
Fe1 O3 1.874(4)
Fe1 O1 1.923(4)
Fe1 N3 2.080(5)
Fe1 N1 2.085(4)
Fe1 Cl1 2.2093(19)
S1 C8 1.730(6)
S1 C16 1.769(7)
O1 C1 1.314(7)
O2 C3 1.338(7)
O2 H2A 0.8200
O3 C15 1.350(7)
O4 C14 1.346(7)
O4 C17 1.430(6)
O5W H5A 0.856(18)
O5W H5B 0.858(16)
N1 C7 1.311(7)
N1 C8 1.395(7)
N2 C8 1.304(8)
N2 N3 1.399(6)
N3 C9 1.285(8)
C1 C2 1.386(7)
C1 C6 1.431(7)
C2 C3 1.399(8)
C2 H2 0.9300
C3 C4 1.388(8)
C4 C5 1.326(8)
C4 H4 0.9300
C5 C6 1.402(8)
C5 H5 0.9300
C6 C7 1.409(8)
C7 H7 0.9300
C9 C10 1.452(8)
C9 H9 0.9300
C10 C11 1.397(9)
C10 C15 1.402(8)
C11 C12 1.353(9)
C11 H11 0.9300
C12 C13 1.388(8)
C12 H12 0.9300
C13 C14 1.360(8)
C13 H13 0.9300
C14 C15 1.420(8)
C16 H16A 0.9600
C16 H16B 0.9600
C16 H16C 0.9600
C17 H17A 0.9600
C17 H17B 0.9600
C17 H17C 0.9600

loop_
_geom_hbond_atom_site_label_D
_geom_hbond_atom_site_label_H
_geom_hbond_atom_site_label_A
_geom_hbond_distance_DH
_geom_hbond_distance_HA
_geom_hbond_distance_DA
_geom_hbond_angle_DHA
_geom_hbond_site_symmetry_A
O2 H2A O5W 0.82 1.85 2.628(7) 157.8 2_646
O5W H5B O1 0.858(16) 2.232(18) 3.044(6) 158(4) .
O5W H5A O4 0.856(18) 2.133(17) 2.936(6) 156(5) .
O5W H5A O3 0.856(18) 2.25(5) 2.881(6) 130(4) .

loop_
_geom_torsion_atom_site_label_1
_geom_torsion_atom_site_label_2
_geom_torsion_atom_site_label_3
_geom_torsion_atom_site_label_4
_geom_torsion
O1 Fe1 O3 C15 -172.7(5)
N3 Fe1 O3 C15 -23.6(5)
N1 Fe1 O3 C15 -76.8(6)
Cl1 Fe1 O3 C15 78.9(5)
C8 N2 N3 C9 -170.3(6)
C8 N2 N3 Fe1 12.8(7)
Fe1 O1 C1 C2 159.2(4)
Fe1 O1 C1 C6 -24.4(8)
O1 C1 C2 C3 177.5(5)
C6 C1 C2 C3 0.9(9)
C1 C2 C3 O2 -179.8(6)
C1 C2 C3 C4 -0.9(9)
O2 C3 C4 C5 178.9(6)
C2 C3 C4 C5 0.0(10)
C3 C4 C5 C6 1.0(10)
C4 C5 C6 C7 179.5(6)
C4 C5 C6 C1 -1.0(9)
O1 C1 C6 C5 -176.5(5)
C2 C1 C6 C5 0.0(8)
O1 C1 C6 C7 3.0(9)
C2 C1 C6 C7 179.5(6)
C8 N1 C7 C6 -179.0(6)
Fe1 N1 C7 C6 9.1(9)
C5 C6 C7 N1 -177.0(5)
C1 C6 C7 N1 3.5(10)
N3 N2 C8 N1 -0.6(8)
N3 N2 C8 S1 177.8(4)
C7 N1 C8 N2 175.9(6)
Fe1 N1 C8 N2 -11.4(7)
C7 N1 C8 S1 -2.5(8)
Fe1 N1 C8 S1 170.2(3)
C16 S1 C8 N2 -0.2(7)
C16 S1 C8 N1 178.2(6)
N2 N3 C9 C10 177.3(6)
Fe1 N3 C9 C10 -6.2(10)
N3 C9 C10 C11 177.0(6)
N3 C9 C10 C15 -6.8(10)
C15 C10 C11 C12 3.3(10)
C9 C10 C11 C12 179.6(6)
C10 C11 C12 C13 -2.6(11)
C11 C12 C13 C14 0.6(11)
C17 O4 C14 C13 -3.0(9)
C17 O4 C14 C15 178.2(6)
C12 C13 C14 O4 -178.0(6)
C12 C13 C14 C15 0.7(10)
Fe1 O3 C15 C10 19.2(9)
Fe1 O3 C15 C14 -161.0(4)
C11 C10 C15 O3 177.7(6)
C9 C10 C15 O3 1.6(10)
C11 C10 C15 C14 -2.0(9)
C9 C10 C15 C14 -178.2(6)
O4 C14 C15 O3 -0.9(8)
C13 C14 C15 O3 -179.7(5)
O4 C14 C15 C10 178.9(5)
C13 C14 C15 C10 0.1(9)
